data_2221177
loop_
_publ_author_name
'Wang, Jian-Ge'
'Qin, Jian-Hua'
'Zhang, Gui-Ying'

_publ_section_title
;
 Poly[dichloridobis(\m~2~-di-4-pyridyl
 sulfide-\k^2^<i>N</i>,<i>N</i>')cobalt(II)]
;
_journal_coeditor_code SI2149
_journal_issue 3
_journal_name_full 'Acta Crystallographica Section E'
_journal_page_first m247
_journal_paper_doi 10.1107/S1600536809001676
_journal_volume 65
_journal_year 2009
_chemical_formula_iupac '[Co Cl2 (C10 H8 N2 S1)2]'
_chemical_formula_moiety 'C20 H16 Cl2 Co N4 S2'
_chemical_formula_sum 'C20 H16 Cl2 Co N4 S2'
_chemical_formula_weight 506.32
_chemical_name_systematic
;
Poly[dichloridobis(\m~2~-di-4-pyridyl
sulfide-\k^2^<i>N</i>,<i>N</i>')cobalt(II)]
;
_space_group_IT_number 14
_symmetry_cell_setting monoclinic
_symmetry_space_group_name_Hall '-P 2ybc'
_symmetry_space_group_name_H-M 'P 1 21/c 1'
_atom_sites_solution_hydrogens geom
_atom_sites_solution_primary direct
_atom_sites_solution_secondary difmap
_audit_creation_method SHELXL-97
_cell_angle_alpha 90.00
_cell_angle_beta 98.413(2)
_cell_angle_gamma 90.00
_cell_formula_units_Z 2
_cell_length_a 7.4940(11)
_cell_length_b 15.355(2)
_cell_length_c 9.4009(14)
_cell_measurement_reflns_used 2498
_cell_measurement_temperature 296(2)
_cell_measurement_theta_max 29.00
_cell_measurement_theta_min 2.56
_cell_volume 1070.1(3)
_computing_cell_refinement 'SAINT (Bruker, 1997)'
_computing_data_collection 'SMART (Bruker, 1997)'
_computing_data_reduction 'SAINT (Bruker, 1997)'
_computing_molecular_graphics 'SHELXTL (Sheldrick, 2008)'
_computing_publication_material 'SHELXTL (Sheldrick, 2008)'
_computing_structure_refinement 'SHELXL97 (Sheldrick, 2008)'
_computing_structure_solution 'SHELXS97 (Sheldrick, 2008)'
_diffrn_ambient_temperature 296(2)
_diffrn_measured_fraction_theta_full 0.989
_diffrn_measured_fraction_theta_max 0.989
_diffrn_measurement_device_type 'Bruker SMART CCD area-detector'
_diffrn_measurement_method '\f and \w'
_diffrn_radiation_monochromator graphite
_diffrn_radiation_source 'fine-focus sealed tube'
_diffrn_radiation_type MoK\a
_diffrn_radiation_wavelength 0.71073
_diffrn_reflns_av_R_equivalents 0.0168
_diffrn_reflns_av_sigmaI/netI 0.0207
_diffrn_reflns_limit_h_max 8
_diffrn_reflns_limit_h_min -9
_diffrn_reflns_limit_k_max 18
_diffrn_reflns_limit_k_min -14
_diffrn_reflns_limit_l_max 11
_diffrn_reflns_limit_l_min -11
_diffrn_reflns_number 5174
_diffrn_reflns_theta_full 25.50
_diffrn_reflns_theta_max 25.50
_diffrn_reflns_theta_min 2.56
_diffrn_standards_number 0
_exptl_absorpt_coefficient_mu 1.261
_exptl_absorpt_correction_T_max 0.7472
_exptl_absorpt_correction_T_min 0.6081
_exptl_absorpt_correction_type multi-scan
_exptl_absorpt_process_details '(SADABS; Bruker, 1997)'
_exptl_crystal_colour red
_exptl_crystal_density_diffrn 1.571
_exptl_crystal_density_method 'not measured'
_exptl_crystal_description block
_exptl_crystal_F_000 514
_exptl_crystal_size_max 0.44
_exptl_crystal_size_mid 0.34
_exptl_crystal_size_min 0.24
_refine_diff_density_max 0.377
_refine_diff_density_min -0.260
_refine_ls_extinction_method none
_refine_ls_goodness_of_fit_ref 1.052
_refine_ls_hydrogen_treatment constr
_refine_ls_matrix_type full
_refine_ls_number_parameters 133
_refine_ls_number_reflns 1969
_refine_ls_number_restraints 0
_refine_ls_restrained_S_all 1.052
_refine_ls_R_factor_all 0.0322
_refine_ls_R_factor_gt 0.0267
_refine_ls_shift/su_max 0.000
_refine_ls_shift/su_mean 0.000
_refine_ls_structure_factor_coef Fsqd
_refine_ls_weighting_details 'w=1/[\s^2^(Fo^2^)+(0.0329P)^2^+0.5314P] where P=(Fo^2^+2Fc^2^)/3'
_refine_ls_weighting_scheme calc
_refine_ls_wR_factor_gt 0.0665
_refine_ls_wR_factor_ref 0.0698
_reflns_number_gt 1720
_reflns_number_total 1969
_reflns_threshold_expression I>2\s(I)
_cod_data_source_file si2149.cif
_cod_data_source_block I
_cod_depositor_comments
;
The following automatic conversions were performed:
'_symmetry_cell_setting' value 'Monoclinic' changed to 'monoclinic'
according to '/home/saulius/struct/CIF-dictionaries/cif_core.dic'
dictionary named 'cif_core.dic' version 2.4.1 from
2010-06-29.

'_geom_bond_publ_flag' value 'Y' changed to 'y' according to
'/home/saulius/struct/CIF-dictionaries/cif_core.dic' dictionary named
'cif_core.dic' version 2.4.1 from 2010-06-29 (3
times).

'_geom_angle_publ_flag' value 'Y' changed to 'y' according to
'/home/saulius/struct/CIF-dictionaries/cif_core.dic' dictionary named
'cif_core.dic' version 2.4.1 from 2010-06-29 (2 times).

Automatic conversion script
Id: cif_fix_enum 1527 2010-12-29 10:47:43Z saulius 

The following automatic conversions were performed:

'_symmetry_cell_setting' value 'Monoclinic' changed to 'monoclinic'
according to /home/saulius/struct/CIF-dictionaries/cif_core.dic
dictionary named 'cif_core.dic' version 2.4.1 from
2010-06-29.

'_geom_bond_publ_flag' value 'Y' changed to 'y'
according to /home/saulius/struct/CIF-dictionaries/cif_core.dic
dictionary named 'cif_core.dic' version 2.4.1 from 2010-06-29 (3
times).

'_geom_angle_publ_flag' value 'Y' changed to 'y' according
to /home/saulius/struct/CIF-dictionaries/cif_core.dic dictionary
named 'cif_core.dic' version 2.4.1 from 2010-06-29 (2 times).

Automatic conversion script
Id: cif_fix_values 1715 2011-07-08 13:25:40Z adriana 
;
_cod_original_sg_symbol_H-M 'P 21/c'
_cod_database_code 2221177
_cod_database_fobs_code 2221177

loop_
_symmetry_equiv_pos_as_xyz
'x, y, z'
'-x, y+1/2, -z+1/2'
'-x, -y, -z'
'x, -y-1/2, z-1/2'

loop_
_atom_site_type_symbol
_atom_site_label
_atom_site_fract_x
_atom_site_fract_y
_atom_site_fract_z
_atom_site_U_iso_or_equiv
_atom_site_adp_type
_atom_site_calc_flag
_atom_site_refinement_flags
_atom_site_occupancy
_atom_site_disorder_assembly
_atom_site_disorder_group
Co Co1 0.0000 0.5000 0.5000 0.02605(13) Uani d S 1 . .
Cl Cl1 0.20061(7) 0.43179(4) 0.35327(6) 0.04042(16) Uani d . 1 . .
S S1 0.46119(10) 0.86590(4) 0.38777(6) 0.0496(2) Uani d . 1 . .
N N1 0.1375(2) 0.62685(11) 0.48432(19) 0.0336(4) Uani d . 1 . .
N N2 0.8140(2) 0.95816(11) 0.79735(18) 0.0295(4) Uani d . 1 . .
C C1 0.3135(3) 0.63405(14) 0.5315(2) 0.0319(5) Uani d . 1 . .
H H1 0.3717 0.5866 0.5793 0.038 Uiso calc R 1 . .
C C2 0.4148(3) 0.70682(14) 0.5143(2) 0.0335(5) Uani d . 1 . .
H H2 0.5363 0.7088 0.5527 0.040 Uiso calc R 1 . .
C C3 0.3335(3) 0.77696(14) 0.4393(2) 0.0336(5) Uani d . 1 . .
C C4 0.1498(3) 0.77243(16) 0.3907(3) 0.0485(6) Uani d . 1 . .
H H4 0.0894 0.8187 0.3410 0.058 Uiso calc R 1 . .
C C5 0.0589(3) 0.69710(16) 0.4181(3) 0.0492(6) Uani d . 1 . .
H H5 -0.0651 0.6952 0.3886 0.059 Uiso calc R 1 . .
C C6 0.6455(3) 0.92970(14) 0.8003(2) 0.0316(5) Uani d . 1 . .
H H6 0.6015 0.9310 0.8877 0.038 Uiso calc R 1 . .
C C7 0.5337(3) 0.89872(14) 0.6820(2) 0.0349(5) Uani d . 1 . .
H H7 0.4174 0.8803 0.6902 0.042 Uiso calc R 1 . .
C C8 0.5962(3) 0.89534(14) 0.5507(2) 0.0335(5) Uani d . 1 . .
C C9 0.7705(3) 0.92370(16) 0.5454(2) 0.0433(6) Uani d . 1 . .
H H9 0.8182 0.9221 0.4595 0.052 Uiso calc R 1 . .
C C10 0.8725(3) 0.95443(16) 0.6695(2) 0.0411(6) Uani d . 1 . .
H H10 0.9889 0.9737 0.6640 0.049 Uiso calc R 1 . .

loop_
_atom_site_aniso_label
_atom_site_aniso_U_11
_atom_site_aniso_U_22
_atom_site_aniso_U_33
_atom_site_aniso_U_12
_atom_site_aniso_U_13
_atom_site_aniso_U_23
Co1 0.0256(2) 0.0273(2) 0.0247(2) 0.00031(16) 0.00196(15) 0.00041(15)
Cl1 0.0376(3) 0.0546(4) 0.0284(3) 0.0153(3) 0.0027(2) -0.0004(2)
S1 0.0709(4) 0.0438(4) 0.0278(3) -0.0271(3) -0.0134(3) 0.0079(3)
N1 0.0322(10) 0.0303(10) 0.0371(10) -0.0001(8) 0.0009(8) 0.0009(8)
N2 0.0310(9) 0.0302(10) 0.0261(9) -0.0020(8) 0.0000(7) -0.0012(7)
C1 0.0358(12) 0.0290(11) 0.0287(11) 0.0006(9) -0.0023(9) 0.0031(9)
C2 0.0326(11) 0.0336(12) 0.0310(11) -0.0032(9) -0.0064(9) -0.0002(9)
C3 0.0436(13) 0.0287(11) 0.0259(10) -0.0068(9) -0.0037(9) -0.0022(9)
C4 0.0454(14) 0.0302(13) 0.0637(17) 0.0008(11) -0.0125(12) 0.0064(12)
C5 0.0309(12) 0.0374(13) 0.0743(18) -0.0003(10) -0.0086(12) 0.0023(13)
C6 0.0339(11) 0.0340(11) 0.0265(10) -0.0025(9) 0.0031(9) 0.0002(9)
C7 0.0345(11) 0.0352(12) 0.0333(12) -0.0093(10) -0.0004(9) 0.0005(10)
C8 0.0437(13) 0.0265(11) 0.0269(11) -0.0063(9) -0.0058(9) 0.0022(9)
C9 0.0495(14) 0.0531(15) 0.0280(12) -0.0121(12) 0.0079(10) -0.0043(11)
C10 0.0346(12) 0.0550(15) 0.0340(12) -0.0127(11) 0.0061(10) -0.0060(11)

loop_
_atom_type_symbol
_atom_type_description
_atom_type_scat_dispersion_real
_atom_type_scat_dispersion_imag
_atom_type_scat_source
C C 0.0033 0.0016 'International Tables Vol C Tables 4.2.6.8 and 6.1.1.4'
H H 0.0000 0.0000 'International Tables Vol C Tables 4.2.6.8 and 6.1.1.4'
N N 0.0061 0.0033 'International Tables Vol C Tables 4.2.6.8 and 6.1.1.4'
S S 0.1246 0.1234 'International Tables Vol C Tables 4.2.6.8 and 6.1.1.4'
Co Co 0.3494 0.9721 'International Tables Vol C Tables 4.2.6.8 and 6.1.1.4'
Cl Cl 0.1484 0.1585 'International Tables Vol C Tables 4.2.6.8 and 6.1.1.4'

loop_
_geom_angle_atom_site_label_1
_geom_angle_atom_site_label_2
_geom_angle_atom_site_label_3
_geom_angle_site_symmetry_1
_geom_angle_site_symmetry_3
_geom_angle
_geom_angle_publ_flag
N1 Co1 N1 3_566 . 180.0 ?
N1 Co1 N2 3_566 4_475 94.00(6) ?
N1 Co1 N2 . 4_475 86.00(6) ?
N1 Co1 N2 3_566 2_646 86.00(6) ?
N1 Co1 N2 . 2_646 94.00(6) y
N2 Co1 N2 4_475 2_646 180.00(8) ?
N1 Co1 Cl1 3_566 . 89.50(5) ?
N1 Co1 Cl1 . . 90.50(5) y
N2 Co1 Cl1 4_475 . 90.03(4) ?
N2 Co1 Cl1 2_646 . 89.97(4) ?
N1 Co1 Cl1 3_566 3_566 90.50(5) ?
N1 Co1 Cl1 . 3_566 89.50(5) ?
N2 Co1 Cl1 4_475 3_566 89.97(4) ?
N2 Co1 Cl1 2_646 3_566 90.03(4) ?
Cl1 Co1 Cl1 . 3_566 179.9990(10) ?
C8 S1 C3 . . 102.90(10) ?
C1 N1 C5 . . 115.77(19) ?
C1 N1 Co1 . . 119.81(14) ?
C5 N1 Co1 . . 124.16(15) ?
C10 N2 C6 . . 115.96(18) ?
C10 N2 Co1 . 2_656 121.39(14) ?
C6 N2 Co1 . 2_656 122.47(13) ?
N1 C1 C2 . . 124.4(2) ?
N1 C1 H1 . . 117.8 ?
C2 C1 H1 . . 117.8 ?
C1 C2 C3 . . 119.0(2) ?
C1 C2 H2 . . 120.5 ?
C3 C2 H2 . . 120.5 ?
C2 C3 C4 . . 118.2(2) ?
C2 C3 S1 . . 121.68(17) ?
C4 C3 S1 . . 119.80(17) ?
C5 C4 C3 . . 118.1(2) ?
C5 C4 H4 . . 120.9 ?
C3 C4 H4 . . 120.9 ?
N1 C5 C4 . . 124.4(2) ?
N1 C5 H5 . . 117.8 ?
C4 C5 H5 . . 117.8 ?
N2 C6 C7 . . 124.10(19) ?
N2 C6 H6 . . 118.0 ?
C7 C6 H6 . . 118.0 ?
C6 C7 C8 . . 119.2(2) ?
C6 C7 H7 . . 120.4 ?
C8 C7 H7 . . 120.4 ?
C7 C8 C9 . . 117.7(2) ?
C7 C8 S1 . . 123.87(17) ?
C9 C8 S1 . . 118.24(16) ?
C10 C9 C8 . . 119.1(2) ?
C10 C9 H9 . . 120.5 ?
C8 C9 H9 . . 120.5 ?
N2 C10 C9 . . 124.0(2) ?
N2 C10 H10 . . 118.0 ?
C9 C10 H10 . . 118.0 ?

loop_
_geom_bond_atom_site_label_1
_geom_bond_atom_site_label_2
_geom_bond_site_symmetry_2
_geom_bond_distance
_geom_bond_publ_flag
Co1 N1 3_566 2.2184(18) ?
Co1 N1 . 2.2185(18) y
Co1 N2 4_475 2.2822(17) ?
Co1 N2 2_646 2.2822(17) y
Co1 Cl1 . 2.4221(5) y
Co1 Cl1 3_566 2.4222(5) ?
S1 C8 . 1.766(2) ?
S1 C3 . 1.775(2) ?
N1 C1 . 1.334(3) ?
N1 C5 . 1.338(3) ?
N2 C10 . 1.340(3) ?
N2 C6 . 1.340(3) ?
N2 Co1 2_656 2.2822(17) ?
C1 C2 . 1.373(3) ?
C1 H1 . 0.9300 ?
C2 C3 . 1.379(3) ?
C2 H2 . 0.9300 ?
C3 C4 . 1.388(3) ?
C4 C5 . 1.386(3) ?
C4 H4 . 0.9300 ?
C5 H5 . 0.9300 ?
C6 C7 . 1.376(3) ?
C6 H6 . 0.9300 ?
C7 C8 . 1.384(3) ?
C7 H7 . 0.9300 ?
C8 C9 . 1.385(3) ?
C9 C10 . 1.381(3) ?
C9 H9 . 0.9300 ?
C10 H10 . 0.9300 ?

loop_
_geom_hbond_atom_site_label_D
_geom_hbond_atom_site_label_H
_geom_hbond_atom_site_label_A
_geom_hbond_site_symmetry_A
_geom_hbond_distance_DH
_geom_hbond_distance_HA
_geom_hbond_distance_DA
_geom_hbond_angle_DHA
_geom_hbond_publ_flag
C5 H5 N2 4_475 0.93 2.62 3.119(3) 114.0 y
C6 H6 Cl1 2_656 0.93 2.66 3.292(2) 125.9 y
C10 H10 Cl1 4_676 0.93 2.64 3.292(2) 127.9 y

loop_
_geom_torsion_atom_site_label_1
_geom_torsion_atom_site_label_2
_geom_torsion_atom_site_label_3
_geom_torsion_atom_site_label_4
_geom_torsion_site_symmetry_1
_geom_torsion_site_symmetry_2
_geom_torsion_site_symmetry_3
_geom_torsion_site_symmetry_4
_geom_torsion
_geom_torsion_publ_flag
N2 Co1 N1 C1 4_475 . . . -149.12(16) ?
N2 Co1 N1 C1 2_646 . . . 30.88(16) ?
Cl1 Co1 N1 C1 . . . . -59.12(16) ?
Cl1 Co1 N1 C1 3_566 . . . 120.88(16) ?
N2 Co1 N1 C5 4_475 . . . 24.8(2) ?
N2 Co1 N1 C5 2_646 . . . -155.2(2) ?
Cl1 Co1 N1 C5 . . . . 114.8(2) ?
Cl1 Co1 N1 C5 3_566 . . . -65.2(2) ?
C5 N1 C1 C2 . . . . -1.0(3) ?
Co1 N1 C1 C2 . . . . 173.43(16) ?
N1 C1 C2 C3 . . . . -2.4(3) ?
C1 C2 C3 C4 . . . . 3.3(3) ?
C1 C2 C3 S1 . . . . -169.79(17) ?
C8 S1 C3 C2 . . . . -51.6(2) ?
C8 S1 C3 C4 . . . . 135.4(2) ?
C2 C3 C4 C5 . . . . -1.0(4) ?
S1 C3 C4 C5 . . . . 172.1(2) ?
C1 N1 C5 C4 . . . . 3.4(4) ?
Co1 N1 C5 C4 . . . . -170.7(2) ?
C3 C4 C5 N1 . . . . -2.4(4) ?
C10 N2 C6 C7 . . . . -0.6(3) ?
Co1 N2 C6 C7 2_656 . . . -175.65(16) ?
N2 C6 C7 C8 . . . . 0.6(3) ?
C6 C7 C8 C9 . . . . 0.0(3) ?
C6 C7 C8 S1 . . . . -174.41(17) ?
C3 S1 C8 C7 . . . . -41.6(2) ?
C3 S1 C8 C9 . . . . 144.02(19) ?
C7 C8 C9 C10 . . . . -0.6(4) ?
S1 C8 C9 C10 . . . . 174.20(19) ?
C6 N2 C10 C9 . . . . 0.0(4) ?
Co1 N2 C10 C9 2_656 . . . 175.13(19) ?
C8 C9 C10 N2 . . . . 0.6(4) ?
